data_2021987
loop_
_publ_author_name
'Chen, Yating'
'Zhang, Shaonan'
'Xiao, Yu'
'Zhang, Shuhua'

_publ_section_title
;
 Synthesis, crystal structures and magnetic and electrochemiluminescence
 properties of three manganese(II) complexes
;
_journal_coeditor_code JX3055
_journal_issue 3
_journal_name_full 'Acta Crystallographica Section C'
_journal_page_first
;
;
_journal_paper_doi 10.1107/S2053229620001850
_journal_volume 76
_journal_year 2020
_chemical_formula_iupac
;
[Mn2 (C13 H11 Cl N3 O2) (C2 H3 O2)3 (H2 O1)]
;
_chemical_formula_moiety 'C19 H22 Cl Mn2 N3 O9'
_chemical_formula_sum 'C19 H22 Cl Mn2 N3 O9'
_chemical_formula_weight 581.72
_chemical_name_systematic
;
<i>catena</i>-Poly[[\m~2~-acetato-acetatoaqua(\m~2~-2-{[2-(6-chloropyridin-\
2-yl)hydrazinylidene]methyl}-6-methoxyphenolato)dimanganese(II)]-\m~2~-acetato]
;
_space_group_crystal_system monoclinic
_space_group_IT_number 14
_space_group_name_Hall '-P 2ybc'
_space_group_name_H-M_alt 'P 1 21/c 1'
_atom_sites_solution_hydrogens mixed
_atom_sites_solution_primary direct
_audit_creation_method
;
Olex2 1.2
(compiled 2018.05.29 svn.r3508 for OlexSys, GUI svn.r5506)
;
_cell_angle_alpha 90
_cell_angle_beta 110.631(17)
_cell_angle_gamma 90
_cell_formula_units_Z 4
_cell_length_a 8.5288(14)
_cell_length_b 31.321(3)
_cell_length_c 9.2665(13)
_cell_measurement_reflns_used 1369
_cell_measurement_temperature 293(2)
_cell_measurement_theta_max 20.8580
_cell_measurement_theta_min 3.4940
_cell_volume 2316.6(6)
_computing_cell_refinement
;
CrysAlis PRO (Agilent, 2014)
;
_computing_data_collection
;
CrysAlis PRO (Agilent, 2014)
;
_computing_data_reduction
;
CrysAlis PRO (Agilent, 2014)
;
_computing_molecular_graphics
;
OLEX2 (Dolomanov <i>et al.</i>,  2009)
;
_computing_publication_material
;
OLEX2 (Dolomanov <i>et al.</i>,  2009)
;
_computing_structure_refinement
;
SHELXL2018 (Sheldrick, 2015)
;
_computing_structure_solution
;
SHELXS97 (Sheldrick, 2008)
;
_diffrn_ambient_temperature 293(2)
_diffrn_detector 'CCD plate'
_diffrn_detector_area_resol_mean 16.0233
_diffrn_measured_fraction_theta_full 0.997
_diffrn_measured_fraction_theta_max 0.997
_diffrn_measurement_device 'four-circle diffractometer'
_diffrn_measurement_device_type 'Agilent SuperNova Single Source diffractometer with an Eos detector'
_diffrn_measurement_method '\w scans'
_diffrn_radiation_monochromator mirror
_diffrn_radiation_probe x-ray
_diffrn_radiation_type MoK\a
_diffrn_radiation_wavelength 0.71073
_diffrn_reflns_av_R_equivalents 0.1620
_diffrn_reflns_av_unetI/netI 0.1457
_diffrn_reflns_limit_h_max 10
_diffrn_reflns_limit_h_min -10
_diffrn_reflns_limit_k_max 36
_diffrn_reflns_limit_k_min -37
_diffrn_reflns_limit_l_max 11
_diffrn_reflns_limit_l_min -10
_diffrn_reflns_number 16044
_diffrn_reflns_theta_full 25.000
_diffrn_reflns_theta_max 25.000
_diffrn_reflns_theta_min 3.408
_diffrn_source 'SuperNova (Mo) X-ray Source'
_exptl_absorpt_coefficient_mu 1.261
_exptl_absorpt_correction_T_max 0.829
_exptl_absorpt_correction_T_min 0.777
_exptl_absorpt_correction_type multi-scan
_exptl_absorpt_process_details
;
(CrysAlis PRO; Agilent, 2014)
;
_exptl_crystal_colour Yellow
_exptl_crystal_density_diffrn 1.668
_exptl_crystal_density_method 'not measured'
_exptl_crystal_description block
_exptl_crystal_F_000 1184
_exptl_crystal_size_max 0.20
_exptl_crystal_size_mid 0.18
_exptl_crystal_size_min 0.15
_refine_diff_density_max 1.168
_refine_diff_density_min -0.646
_refine_ls_extinction_method none
_refine_ls_goodness_of_fit_ref 1.016
_refine_ls_hydrogen_treatment constr
_refine_ls_matrix_type full
_refine_ls_number_parameters 307
_refine_ls_number_reflns 4058
_refine_ls_number_restraints 6
_refine_ls_restrained_S_all 1.017
_refine_ls_R_factor_all 0.1731
_refine_ls_R_factor_gt 0.0917
_refine_ls_shift/su_max 0.000
_refine_ls_shift/su_mean 0.000
_refine_ls_structure_factor_coef Fsqd
_refine_ls_weighting_details 'w=1/[\s^2^(Fo^2^)+(0.1255P)^2^] where P=(Fo^2^+2Fc^2^)/3'
_refine_ls_weighting_scheme calc
_refine_ls_wR_factor_gt 0.2128
_refine_ls_wR_factor_ref 0.2859
_reflns_number_gt 1923
_reflns_number_total 4058
_reflns_threshold_expression 'I > 2\s(I)'
_cod_data_source_file jx3055sup1.cif
_cod_data_source_block complex3
_cod_original_sg_symbol_H-M 'P 21/c'
_cod_database_code 2021987
_shelx_space_group_comment
;
The symmetry employed for this shelxl refinement is uniquely defined
by the following loop, which should always be used as a source of
symmetry information in preference to the above space-group names.
They are only intended as comments.
;

loop_
_space_group_symop_operation_xyz
'x, y, z'
'-x, y+1/2, -z+1/2'
'-x, -y, -z'
'x, -y-1/2, z-1/2'

loop_
_atom_site_type_symbol
_atom_site_label
_atom_site_fract_x
_atom_site_fract_y
_atom_site_fract_z
_atom_site_U_iso_or_equiv
_atom_site_adp_type
_atom_site_calc_flag
_atom_site_occupancy
_atom_site_disorder_assembly
_atom_site_disorder_group
Mn Mn1 0.7144(2) 0.20392(4) 0.13745(16) 0.0558(5) Uani d 1 . .
Mn Mn2 0.73263(18) 0.08931(4) 0.15077(15) 0.0491(5) Uani d 1 . .
Cl Cl1 1.0815(4) 0.03551(10) 0.4028(3) 0.0873(10) Uani d 1 . .
O O4 0.5827(8) 0.14296(17) 0.0491(7) 0.0523(16) Uani d 1 . .
O O2 0.7194(8) 0.1019(2) 0.3842(7) 0.0591(17) Uani d 1 . .
N N3 0.5800(9) 0.0598(2) -0.0771(8) 0.0466(18) Uani d 1 . .
O O5 0.4242(9) 0.2145(2) 0.0308(8) 0.0673(19) Uani d 1 . .
N N2 0.6301(9) 0.0195(2) -0.0966(8) 0.057(2) Uani d 1 . .
H H2 0.575657 0.005739 -0.179523 0.068 Uiso calc 1 . .
C C4 0.8116(12) -0.0405(3) -0.0098(11) 0.053(2) Uani d 1 . .
H H4 0.754478 -0.055015 -0.100697 0.063 Uiso calc 1 . .
O O7 0.9594(8) 0.1171(2) 0.1682(8) 0.071(2) Uani d 1 . .
C C12 0.4379(13) 0.1470(3) -0.0705(11) 0.053(2) Uani d 1 . .
N N1 0.8460(10) 0.0239(2) 0.1389(9) 0.054(2) Uani d 1 . .
C C7 0.3726(11) 0.1149(3) -0.1844(9) 0.046(2) Uani d 1 . .
C C5 0.7643(11) 0.0004(3) 0.0117(10) 0.050(2) Uani d 1 . .
O O1 0.5732(9) 0.0477(2) 0.2636(8) 0.072(2) Uani d 1 . .
O O6 0.9704(9) 0.1865(2) 0.2152(10) 0.088(2) Uani d 1 . .
C C6 0.4482(12) 0.0739(3) -0.1772(11) 0.048(2) Uani d 1 . .
H H6 0.392899 0.055258 -0.256867 0.058 Uiso calc 1 . .
C C19 1.0350(13) 0.1519(3) 0.2082(11) 0.058(3) Uani d 1 . .
C C11 0.3459(13) 0.1855(3) -0.0880(12) 0.056(3) Uani d 1 . .
C C2 1.0266(13) -0.0364(4) 0.2347(12) 0.069(3) Uani d 1 . .
H H2A 1.114317 -0.048508 0.314878 0.083 Uiso calc 1 . .
C C9 0.1425(14) 0.1617(4) -0.3224(13) 0.071(3) Uani d 1 . .
H H9 0.045726 0.166427 -0.407367 0.085 Uiso calc 1 . .
C C1 0.9769(12) 0.0045(4) 0.2430(11) 0.060(3) Uani d 1 . .
C C3 0.9406(13) -0.0594(3) 0.1009(12) 0.063(3) Uani d 1 . .
H H3 0.971745 -0.087247 0.088443 0.076 Uiso calc 1 . .
C C10 0.2018(14) 0.1933(4) -0.2106(13) 0.070(3) Uani d 1 . .
H H10 0.144857 0.218992 -0.218933 0.084 Uiso calc 1 . .
C C13 0.6156(12) 0.0730(3) 0.3756(11) 0.055(2) Uani d 1 . .
C C8 0.2243(13) 0.1244(4) -0.3081(11) 0.065(3) Uani d 1 . .
H H8 0.180634 0.103775 -0.383916 0.077 Uiso calc 1 . .
C C14 0.5458(15) 0.0672(4) 0.4992(12) 0.083(4) Uani d 1 . .
H H14A 0.468463 0.043733 0.473640 0.125 Uiso calc 1 . .
H H14B 0.635075 0.061326 0.594669 0.125 Uiso calc 1 . .
H H14C 0.488546 0.092753 0.509639 0.125 Uiso calc 1 . .
C C18 1.2233(14) 0.1498(4) 0.2459(16) 0.090(4) Uani d 1 . .
H H18A 1.255511 0.120885 0.235623 0.135 Uiso calc 1 . .
H H18B 1.253617 0.167805 0.176124 0.135 Uiso calc 1 . .
H H18C 1.279848 0.159324 0.349822 0.135 Uiso calc 1 . .
C C15 0.3335(17) 0.2522(3) 0.0364(15) 0.105(5) Uani d 1 . .
H H15A 0.399043 0.269536 0.121895 0.158 Uiso calc 1 . .
H H15B 0.310357 0.267966 -0.057719 0.158 Uiso calc 1 . .
H H15C 0.230010 0.244621 0.048908 0.158 Uiso calc 1 . .
O O8 0.7141(9) 0.2222(2) -0.0891(7) 0.0664(19) Uani d 1 . .
C C16 0.7389(11) 0.2076(3) -0.2053(10) 0.048(2) Uani d 1 . .
C C17 0.7694(14) 0.1615(3) -0.2128(12) 0.073(3) Uani d 1 . .
H H17A 0.762992 0.147765 -0.122430 0.109 Uiso calc 1 . .
H H17B 0.686290 0.149595 -0.302923 0.109 Uiso calc 1 . .
H H17C 0.878691 0.157104 -0.217923 0.109 Uiso calc 1 . .
O O9 0.7428(9) 0.23038(19) -0.3151(7) 0.0668(19) Uani d 1 . .
O O3 0.6797(10) 0.1900(2) 0.3564(8) 0.087(2) Uani d 1 . .
H H3A 0.713893 0.211384 0.421014 0.130 Uiso d 1 . .
H H3B 0.737143 0.167364 0.399834 0.130 Uiso d 1 . .

loop_
_atom_site_aniso_label
_atom_site_aniso_U_11
_atom_site_aniso_U_22
_atom_site_aniso_U_33
_atom_site_aniso_U_12
_atom_site_aniso_U_13
_atom_site_aniso_U_23
Mn1 0.0875(12) 0.0305(9) 0.0519(9) 0.0000(7) 0.0275(9) -0.0006(6)
Mn2 0.0705(10) 0.0326(8) 0.0459(8) -0.0056(7) 0.0225(8) -0.0033(6)
Cl1 0.099(2) 0.074(2) 0.0658(17) -0.0076(17) 0.0008(16) -0.0027(15)
O4 0.076(4) 0.026(3) 0.054(4) -0.003(3) 0.021(4) 0.002(3)
O2 0.081(5) 0.045(4) 0.055(4) -0.012(4) 0.028(4) -0.008(3)
N3 0.059(5) 0.031(4) 0.049(4) -0.002(4) 0.019(4) -0.004(3)
O5 0.092(5) 0.047(4) 0.070(4) 0.007(4) 0.037(4) -0.013(3)
N2 0.068(5) 0.041(5) 0.053(5) 0.016(4) 0.012(4) -0.008(4)
C4 0.071(7) 0.036(6) 0.050(5) 0.002(5) 0.020(5) -0.012(4)
O7 0.079(5) 0.048(5) 0.084(5) -0.016(4) 0.026(4) -0.005(4)
C12 0.066(6) 0.035(6) 0.061(6) -0.001(5) 0.026(6) 0.011(4)
N1 0.070(5) 0.041(5) 0.052(5) -0.014(4) 0.022(4) -0.007(4)
C7 0.055(5) 0.044(6) 0.038(5) -0.002(5) 0.014(5) 0.010(4)
C5 0.065(6) 0.037(5) 0.052(5) -0.007(5) 0.026(5) -0.005(4)
O1 0.090(5) 0.069(5) 0.056(4) -0.018(4) 0.024(4) -0.016(4)
O6 0.082(5) 0.059(6) 0.108(6) 0.010(4) 0.016(5) -0.017(4)
C6 0.057(6) 0.041(6) 0.049(5) -0.009(5) 0.023(5) -0.001(4)
C19 0.073(7) 0.044(7) 0.051(6) -0.010(6) 0.015(5) -0.003(5)
C11 0.078(7) 0.044(6) 0.060(6) 0.010(5) 0.040(6) 0.003(5)
C2 0.076(7) 0.066(8) 0.061(7) 0.025(6) 0.017(6) 0.011(6)
C9 0.073(7) 0.077(9) 0.061(7) 0.001(7) 0.024(6) 0.011(6)
C1 0.055(6) 0.068(8) 0.053(6) -0.001(6) 0.013(5) 0.004(5)
C3 0.081(7) 0.048(6) 0.077(7) 0.010(6) 0.048(7) 0.002(5)
C10 0.082(8) 0.057(8) 0.074(7) 0.024(6) 0.030(7) 0.018(6)
C13 0.065(6) 0.045(6) 0.048(6) 0.002(5) 0.011(5) 0.005(5)
C8 0.081(7) 0.062(8) 0.046(6) -0.002(6) 0.017(6) 0.004(5)
C14 0.099(9) 0.092(10) 0.060(7) -0.002(7) 0.029(7) 0.006(6)
C18 0.088(9) 0.062(9) 0.137(12) -0.013(7) 0.061(9) -0.012(7)
C15 0.157(13) 0.047(8) 0.114(10) 0.031(8) 0.051(10) -0.021(7)
O8 0.105(5) 0.047(4) 0.057(4) 0.003(4) 0.040(4) 0.003(3)
C16 0.066(6) 0.038(6) 0.038(5) 0.005(5) 0.014(5) 0.002(4)
C17 0.117(9) 0.041(6) 0.079(7) -0.001(6) 0.057(7) -0.003(5)
O9 0.117(6) 0.041(4) 0.051(4) 0.011(4) 0.040(4) 0.008(3)
O3 0.158(7) 0.049(5) 0.058(4) 0.001(5) 0.043(5) 0.002(3)

loop_
_atom_type_symbol
_atom_type_description
_atom_type_scat_dispersion_real
_atom_type_scat_dispersion_imag
_atom_type_scat_source
C C 0.0033 0.0016 'International Tables Vol C Tables 4.2.6.8 and 6.1.1.4'
H H 0.0000 0.0000 'International Tables Vol C Tables 4.2.6.8 and 6.1.1.4'
Cl Cl 0.1484 0.1585 'International Tables Vol C Tables 4.2.6.8 and 6.1.1.4'
Mn Mn 0.3368 0.7283 'International Tables Vol C Tables 4.2.6.8 and 6.1.1.4'
N N 0.0061 0.0033 'International Tables Vol C Tables 4.2.6.8 and 6.1.1.4'
O O 0.0106 0.0060 'International Tables Vol C Tables 4.2.6.8 and 6.1.1.4'

loop_
_geom_angle_atom_site_label_1
_geom_angle_atom_site_label_2
_geom_angle_atom_site_label_3
_geom_angle_site_symmetry_1
_geom_angle_site_symmetry_3
_geom_angle
_geom_angle_publ_flag
O4 Mn1 O5 . . 69.1(2) ?
O6 Mn1 O4 . . 103.4(3) ?
O6 Mn1 O5 . . 172.0(3) ?
O6 Mn1 O8 . . 92.7(3) ?
O6 Mn1 O3 . . 95.3(3) ?
O8 Mn1 O4 . . 92.4(2) ?
O8 Mn1 O5 . . 85.0(2) ?
O8 Mn1 O3 . . 171.8(3) ?
O9 Mn1 O4 4_566 . 157.8(3) ?
O9 Mn1 O5 4_566 . 88.6(3) ?
O9 Mn1 O6 4_566 . 98.8(3) ?
O9 Mn1 O8 4_566 . 84.6(2) ?
O9 Mn1 O3 4_566 . 92.5(2) ?
O3 Mn1 O4 . . 87.4(2) ?
O3 Mn1 O5 . . 87.2(3) ?
O4 Mn2 O2 . . 93.6(2) ?
O4 Mn2 N3 . . 81.4(3) ?
O4 Mn2 N1 . . 152.7(3) ?
O4 Mn2 O1 . . 106.3(2) ?
O2 Mn2 N3 . . 140.2(2) ?
O2 Mn2 N1 . . 111.7(3) ?
O2 Mn2 O1 . . 55.9(2) ?
N3 Mn2 N1 . . 72.6(3) ?
N3 Mn2 O1 . . 87.5(2) ?
O7 Mn2 O4 . . 95.8(3) ?
O7 Mn2 O2 . . 102.3(3) ?
O7 Mn2 N3 . . 117.4(3) ?
O7 Mn2 N1 . . 88.9(3) ?
O7 Mn2 O1 . . 149.2(3) ?
N1 Mn2 O1 . . 81.2(2) ?
Mn2 O4 Mn1 . . 111.7(3) ?
C12 O4 Mn1 . . 115.0(5) ?
C12 O4 Mn2 . . 132.5(5) ?
C13 O2 Mn2 . . 95.0(6) ?
N2 N3 Mn2 . . 113.6(6) ?
C6 N3 Mn2 . . 128.1(6) ?
C6 N3 N2 . . 117.9(8) ?
C11 O5 Mn1 . . 112.3(5) ?
C11 O5 C15 . . 116.9(9) ?
C15 O5 Mn1 . . 127.5(7) ?
N3 N2 H2 . . 119.1 ?
C5 N2 N3 . . 121.8(8) ?
C5 N2 H2 . . 119.1 ?
C5 C4 H4 . . 120.0 ?
C3 C4 H4 . . 120.0 ?
C3 C4 C5 . . 120.1(9) ?
C19 O7 Mn2 . . 139.1(7) ?
O4 C12 C7 . . 123.5(8) ?
O4 C12 C11 . . 119.0(9) ?
C11 C12 C7 . . 117.4(9) ?
C5 N1 Mn2 . . 115.6(6) ?
C1 N1 Mn2 . . 129.2(7) ?
C1 N1 C5 . . 115.1(9) ?
C12 C7 C6 . . 123.2(8) ?
C8 C7 C12 . . 117.4(9) ?
C8 C7 C6 . . 119.4(9) ?
N2 C5 C4 . . 120.8(9) ?
N1 C5 N2 . . 116.3(8) ?
N1 C5 C4 . . 122.9(9) ?
C13 O1 Mn2 . . 88.6(6) ?
C19 O6 Mn1 . . 129.6(7) ?
N3 C6 C7 . . 128.6(9) ?
N3 C6 H6 . . 115.7 ?
C7 C6 H6 . . 115.7 ?
O7 C19 C18 . . 115.0(9) ?
O6 C19 O7 . . 126.1(10) ?
O6 C19 C18 . . 118.8(9) ?
O5 C11 C12 . . 111.7(9) ?
C10 C11 O5 . . 125.2(9) ?
C10 C11 C12 . . 123.0(10) ?
C1 C2 H2A . . 121.3 ?
C1 C2 C3 . . 117.4(10) ?
C3 C2 H2A . . 121.3 ?
C10 C9 H9 . . 119.9 ?
C8 C9 H9 . . 119.9 ?
C8 C9 C10 . . 120.3(11) ?
N1 C1 Cl1 . . 114.2(8) ?
N1 C1 C2 . . 125.8(10) ?
C2 C1 Cl1 . . 120.0(8) ?
C4 C3 C2 . . 118.6(9) ?
C4 C3 H3 . . 120.7 ?
C2 C3 H3 . . 120.7 ?
C11 C10 C9 . . 118.4(10) ?
C11 C10 H10 . . 120.8 ?
C9 C10 H10 . . 120.8 ?
O2 C13 O1 . . 120.1(9) ?
O2 C13 C14 . . 120.7(9) ?
O1 C13 C14 . . 119.1(10) ?
C7 C8 H8 . . 118.3 ?
C9 C8 C7 . . 123.5(10) ?
C9 C8 H8 . . 118.3 ?
C13 C14 H14A . . 109.5 ?
C13 C14 H14B . . 109.5 ?
C13 C14 H14C . . 109.5 ?
H14A C14 H14B . . 109.5 ?
H14A C14 H14C . . 109.5 ?
H14B C14 H14C . . 109.5 ?
C19 C18 H18A . . 109.5 ?
C19 C18 H18B . . 109.5 ?
C19 C18 H18C . . 109.5 ?
H18A C18 H18B . . 109.5 ?
H18A C18 H18C . . 109.5 ?
H18B C18 H18C . . 109.5 ?
O5 C15 H15A . . 109.5 ?
O5 C15 H15B . . 109.5 ?
O5 C15 H15C . . 109.5 ?
H15A C15 H15B . . 109.5 ?
H15A C15 H15C . . 109.5 ?
H15B C15 H15C . . 109.5 ?
C16 O8 Mn1 . . 142.2(6) ?
O8 C16 C17 . . 118.8(8) ?
O9 C16 O8 . . 123.5(8) ?
O9 C16 C17 . . 117.7(8) ?
C16 C17 H17A . . 109.5 ?
C16 C17 H17B . . 109.5 ?
C16 C17 H17C . . 109.5 ?
H17A C17 H17B . . 109.5 ?
H17A C17 H17C . . 109.5 ?
H17B C17 H17C . . 109.5 ?
C16 O9 Mn1 . 4_565 133.9(6) ?
Mn1 O3 H3A . . 111.0 ?
Mn1 O3 H3B . . 110.5 ?
H3A O3 H3B . . 107.9 ?

loop_
_geom_bond_atom_site_label_1
_geom_bond_atom_site_label_2
_geom_bond_site_symmetry_2
_geom_bond_distance
_geom_bond_publ_flag
Mn1 O4 . 2.220(6) ?
Mn1 O5 . 2.343(7) ?
Mn1 O6 . 2.116(8) ?
Mn1 O8 . 2.175(6) ?
Mn1 O9 4_566 2.100(6) ?
Mn1 O3 . 2.195(6) ?
Mn2 O4 . 2.121(6) ?
Mn2 O2 . 2.240(6) ?
Mn2 N3 . 2.252(7) ?
Mn2 O7 . 2.075(7) ?
Mn2 N1 . 2.286(8) ?
Mn2 O1 . 2.375(7) ?
Cl1 C1 . 1.733(10) ?
O4 C12 . 1.343(10) ?
O2 C13 . 1.247(10) ?
N3 N2 . 1.364(9) ?
N3 C6 . 1.260(11) ?
O5 C11 . 1.401(11) ?
O5 C15 . 1.423(11) ?
N2 H2 . 0.8600 ?
N2 C5 . 1.366(11) ?
C4 H4 . 0.9300 ?
C4 C5 . 1.378(12) ?
C4 C3 . 1.349(13) ?
O7 C19 . 1.252(10) ?
C12 C7 . 1.421(12) ?
C12 C11 . 1.418(12) ?
N1 C5 . 1.355(10) ?
N1 C1 . 1.337(11) ?
C7 C6 . 1.426(12) ?
C7 C8 . 1.408(12) ?
O1 C13 . 1.254(11) ?
O6 C19 . 1.229(11) ?
C6 H6 . 0.9300 ?
C19 C18 . 1.521(14) ?
C11 C10 . 1.370(14) ?
C2 H2A . 0.9300 ?
C2 C1 . 1.358(14) ?
C2 C3 . 1.399(14) ?
C9 H9 . 0.9300 ?
C9 C10 . 1.392(15) ?
C9 C8 . 1.343(14) ?
C3 H3 . 0.9300 ?
C10 H10 . 0.9300 ?
C13 C14 . 1.476(13) ?
C8 H8 . 0.9300 ?
C14 H14A . 0.9600 ?
C14 H14B . 0.9600 ?
C14 H14C . 0.9600 ?
C18 H18A . 0.9600 ?
C18 H18B . 0.9600 ?
C18 H18C . 0.9600 ?
C15 H15A . 0.9600 ?
C15 H15B . 0.9600 ?
C15 H15C . 0.9600 ?
O8 C16 . 1.254(10) ?
C16 C17 . 1.474(12) ?
C16 O9 . 1.252(10) ?
C17 H17A . 0.9600 ?
C17 H17B . 0.9600 ?
C17 H17C . 0.9600 ?
O3 H3A . 0.8769 ?
O3 H3B . 0.8753 ?

loop_
_geom_hbond_atom_site_label_D
_geom_hbond_atom_site_label_H
_geom_hbond_atom_site_label_A
_geom_hbond_site_symmetry_A
_geom_hbond_distance_DH
_geom_hbond_distance_HA
_geom_hbond_distance_DA
_geom_hbond_angle_DHA
_geom_hbond_publ_flag
N2 H2 O1 3_655 0.86 2.08 2.818(10) 143.5 yes
O3 H3A O8 4_566 0.88 2.08 2.794(10) 137.5 yes
O3 H3A O9 1_556 0.88 2.44 3.162(9) 139.6 yes
O3 H3B O2 . 0.88 2.06 2.782(10) 139.4 yes
